data_2222736
loop_
_publ_author_name
'Zhang, Xin'
'Huang, Meng'
'Du, Cong'
'Chen, Dan'

_publ_section_title
;Methyl
 <i>N</i>-[(4-chlorophenyl)(3-methyl-5-oxo-1-phenyl-4,5-dihydro-1<i>H</i>-pyrazol-4-ylidene)methyl]glycinate
;
_journal_coeditor_code HK2736
_journal_issue 8
_journal_name_full 'Acta Crystallographica Section E'
_journal_page_first o1951
_journal_page_last o1952
_journal_paper_doi 10.1107/S1600536809027858
_journal_volume 65
_journal_year 2009
_chemical_formula_iupac 'C20 H18 Cl N3 O3'
_chemical_formula_moiety 'C20 H18 Cl N3 O3'
_chemical_formula_sum 'C20 H18 Cl N3 O3'
_chemical_formula_weight 383.82
_chemical_name_systematic
;
Methyl <i>N</i>-[(4-chlorophenyl)(3-methyl-5-oxo-1-phenyl-4,5-dihydro-
1<i>H</i>-pyrazol-4-ylidene)methyl]glycinate
;
_space_group_IT_number 2
_symmetry_cell_setting triclinic
_symmetry_space_group_name_Hall '-P 1'
_symmetry_space_group_name_H-M 'P -1'
_atom_sites_solution_hydrogens geom
_atom_sites_solution_primary direct
_atom_sites_solution_secondary difmap
_audit_creation_method SHELXL-97
_cell_angle_alpha 86.275(8)
_cell_angle_beta 82.772(8)
_cell_angle_gamma 71.749(5)
_cell_formula_units_Z 2
_cell_length_a 9.309(4)
_cell_length_b 10.222(4)
_cell_length_c 10.685(5)
_cell_measurement_reflns_used 1323
_cell_measurement_temperature 296(2)
_cell_measurement_theta_max 25.91
_cell_measurement_theta_min 2.32
_cell_volume 957.6(7)
_computing_cell_refinement 'SAINT (Bruker, 2001)'
_computing_data_collection 'APEX2 (Bruker, 2003)'
_computing_data_reduction 'SAINT (Bruker, 2001)'
_computing_molecular_graphics
;
SHELXTL (Sheldrick, 2008) and DIAMOND (Brandenburg & Berndt,
1999)
;
_computing_publication_material 'SHELXTL (Sheldrick, 2008)'
_computing_structure_refinement 'SHELXL97 (Sheldrick, 2008)'
_computing_structure_solution 'SHELXS97 (Sheldrick, 2008)'
_diffrn_ambient_temperature 296(2)
_diffrn_measured_fraction_theta_full 0.994
_diffrn_measured_fraction_theta_max 0.994
_diffrn_measurement_device_type 'Bruker APEXII CCD area-detector'
_diffrn_measurement_method '\f and \w'
_diffrn_radiation_monochromator graphite
_diffrn_radiation_source 'fine-focus sealed tube'
_diffrn_radiation_type MoK\a
_diffrn_radiation_wavelength 0.71073
_diffrn_reflns_av_R_equivalents 0.0194
_diffrn_reflns_av_sigmaI/netI 0.0466
_diffrn_reflns_limit_h_max 10
_diffrn_reflns_limit_h_min -11
_diffrn_reflns_limit_k_max 12
_diffrn_reflns_limit_k_min -11
_diffrn_reflns_limit_l_max 12
_diffrn_reflns_limit_l_min -11
_diffrn_reflns_number 4927
_diffrn_reflns_theta_full 25.03
_diffrn_reflns_theta_max 25.03
_diffrn_reflns_theta_min 1.92
_exptl_absorpt_coefficient_mu 0.225
_exptl_absorpt_correction_T_max 0.960
_exptl_absorpt_correction_T_min 0.947
_exptl_absorpt_correction_type multi-scan
_exptl_absorpt_process_details '(SADABS; Sheldrick, 1996)'
_exptl_crystal_colour colorless
_exptl_crystal_density_diffrn 1.331
_exptl_crystal_density_method 'not measured'
_exptl_crystal_description block
_exptl_crystal_F_000 400
_exptl_crystal_size_max 0.24
_exptl_crystal_size_mid 0.20
_exptl_crystal_size_min 0.18
_refine_diff_density_max 0.536
_refine_diff_density_min -0.444
_refine_ls_extinction_method none
_refine_ls_goodness_of_fit_ref 1.052
_refine_ls_hydrogen_treatment constr
_refine_ls_matrix_type full
_refine_ls_number_parameters 246
_refine_ls_number_reflns 3364
_refine_ls_number_restraints 0
_refine_ls_restrained_S_all 1.052
_refine_ls_R_factor_all 0.1183
_refine_ls_R_factor_gt 0.0747
_refine_ls_shift/su_max 0.000
_refine_ls_shift/su_mean 0.000
_refine_ls_structure_factor_coef Fsqd
_refine_ls_weighting_details 'calc w=1/[\s^2^(Fo^2^)+(0.1339P)^2^] where P=(Fo^2^+2Fc^2^)/3'
_refine_ls_weighting_scheme calc
_refine_ls_wR_factor_gt 0.1968
_refine_ls_wR_factor_ref 0.2291
_reflns_number_gt 1975
_reflns_number_total 3364
_reflns_threshold_expression I>2\s(I)
_cod_data_source_file hk2736.cif
_cod_data_source_block I
_cod_database_code 2222736
_cod_database_fobs_code 2222736

loop_
_symmetry_equiv_pos_as_xyz
'x, y, z'
'-x, -y, -z'

loop_
_atom_site_type_symbol
_atom_site_label
_atom_site_fract_x
_atom_site_fract_y
_atom_site_fract_z
_atom_site_U_iso_or_equiv
_atom_site_adp_type
_atom_site_calc_flag
_atom_site_refinement_flags
_atom_site_occupancy
_atom_site_disorder_assembly
_atom_site_disorder_group
Cl Cl1 -0.55778(16) 0.32750(16) 0.61403(15) 0.1056(6) Uani d . 1 . .
O O1 0.2121(3) 0.5392(3) 0.8771(2) 0.0536(7) Uani d . 1 . .
O O2 0.2655(4) 0.1981(3) 1.0279(3) 0.0771(9) Uani d . 1 . .
O O3 0.1496(3) 0.0367(3) 1.0650(3) 0.0716(9) Uani d . 1 . .
N N1 0.1065(3) 0.7252(3) 0.7427(3) 0.0520(8) Uani d . 1 . .
N N2 -0.0161(4) 0.7657(3) 0.6679(3) 0.0573(9) Uani d . 1 . .
N N3 0.0591(3) 0.3478(3) 0.8789(3) 0.0510(8) Uani d . 1 . .
H H3 0.1341 0.3706 0.8998 0.061 Uiso calc R 1 . .
C C1 0.3191(5) 0.7807(4) 0.8132(4) 0.0666(12) Uani d . 1 . .
H H1 0.3399 0.7016 0.8647 0.080 Uiso calc R 1 . .
C C2 0.4086(5) 0.8654(5) 0.8087(5) 0.0801(14) Uani d . 1 . .
H H2 0.4895 0.8424 0.8574 0.096 Uiso calc R 1 . .
C C3 0.3824(6) 0.9811(6) 0.7354(6) 0.0890(15) Uani d . 1 . .
H H3A 0.4449 1.0368 0.7327 0.107 Uiso calc R 1 . .
C C4 0.2603(7) 1.0159(5) 0.6639(5) 0.0880(15) Uani d . 1 . .
H H4 0.2405 1.0960 0.6138 0.106 Uiso calc R 1 . .
C C5 0.1672(5) 0.9319(5) 0.6663(4) 0.0697(12) Uani d . 1 . .
H H5 0.0855 0.9552 0.6184 0.084 Uiso calc R 1 . .
C C6 0.1992(4) 0.8118(4) 0.7424(3) 0.0525(9) Uani d . 1 . .
C C7 -0.0797(4) 0.6684(4) 0.6807(3) 0.0526(10) Uani d . 1 . .
C C8 -0.2151(5) 0.6816(5) 0.6135(4) 0.0776(14) Uani d . 1 . .
H H8A -0.2512 0.7733 0.5784 0.116 Uiso calc R 1 . .
H H8B -0.2942 0.6634 0.6720 0.116 Uiso calc R 1 . .
H H8C -0.1870 0.6165 0.5470 0.116 Uiso calc R 1 . .
C C9 -0.0021(4) 0.5568(4) 0.7624(3) 0.0458(9) Uani d . 1 . .
C C10 0.1185(4) 0.5995(4) 0.8021(3) 0.0450(8) Uani d . 1 . .
C C11 -0.0299(4) 0.4347(4) 0.8029(3) 0.0432(8) Uani d . 1 . .
C C12 -0.1577(4) 0.3973(4) 0.7612(3) 0.0454(9) Uani d . 1 . .
C C13 -0.1405(5) 0.3365(5) 0.6462(4) 0.0683(12) Uani d . 1 . .
H H13 -0.0457 0.3108 0.5986 0.082 Uiso calc R 1 . .
C C14 -0.2631(6) 0.3136(5) 0.6015(4) 0.0770(14) Uani d . 1 . .
H H14 -0.2513 0.2720 0.5244 0.092 Uiso calc R 1 . .
C C15 -0.4031(5) 0.3528(4) 0.6722(4) 0.0591(11) Uani d . 1 . .
C C16 -0.4215(4) 0.4092(4) 0.7886(4) 0.0604(11) Uani d . 1 . .
H H16 -0.5155 0.4314 0.8373 0.072 Uiso calc R 1 . .
C C17 -0.2987(4) 0.4323(4) 0.8322(3) 0.0526(10) Uani d . 1 . .
H H17 -0.3107 0.4719 0.9103 0.063 Uiso calc R 1 . .
C C18 0.0428(4) 0.2179(4) 0.9305(4) 0.0545(10) Uani d . 1 . .
H H18A 0.0493 0.1573 0.8625 0.065 Uiso calc R 1 . .
H H18B -0.0560 0.2336 0.9794 0.065 Uiso calc R 1 . .
C C19 0.1662(4) 0.1521(4) 1.0130(4) 0.0561(10) Uani d . 1 . .
C C20 0.2628(6) -0.0381(5) 1.1457(5) 0.0911(16) Uani d . 1 . .
H H20A 0.3615 -0.0631 1.0979 0.137 Uiso calc R 1 . .
H H20B 0.2404 -0.1199 1.1791 0.137 Uiso calc R 1 . .
H H20C 0.2620 0.0188 1.2140 0.137 Uiso calc R 1 . .

loop_
_atom_site_aniso_label
_atom_site_aniso_U_11
_atom_site_aniso_U_22
_atom_site_aniso_U_33
_atom_site_aniso_U_12
_atom_site_aniso_U_13
_atom_site_aniso_U_23
Cl1 0.0921(10) 0.1261(12) 0.1282(12) -0.0573(9) -0.0643(9) 0.0046(9)
O1 0.0457(14) 0.0636(16) 0.0557(15) -0.0186(12) -0.0205(12) 0.0069(13)
O2 0.0713(19) 0.075(2) 0.098(2) -0.0316(17) -0.0458(17) 0.0202(17)
O3 0.0718(19) 0.0580(18) 0.091(2) -0.0220(15) -0.0336(16) 0.0132(16)
N1 0.0506(18) 0.058(2) 0.0516(18) -0.0206(15) -0.0159(14) 0.0053(15)
N2 0.0513(18) 0.068(2) 0.0531(19) -0.0161(17) -0.0172(15) 0.0106(16)
N3 0.0406(16) 0.059(2) 0.0574(18) -0.0180(14) -0.0197(14) 0.0065(16)
C1 0.060(3) 0.066(3) 0.080(3) -0.025(2) -0.021(2) 0.006(2)
C2 0.066(3) 0.080(3) 0.104(4) -0.032(3) -0.022(3) -0.001(3)
C3 0.091(4) 0.077(3) 0.110(4) -0.044(3) -0.012(3) 0.007(3)
C4 0.107(4) 0.074(3) 0.089(4) -0.040(3) -0.016(3) 0.024(3)
C5 0.078(3) 0.067(3) 0.064(3) -0.022(2) -0.018(2) 0.010(2)
C6 0.054(2) 0.055(2) 0.049(2) -0.0177(19) -0.0023(17) -0.0072(18)
C7 0.046(2) 0.068(3) 0.045(2) -0.018(2) -0.0144(17) 0.0054(19)
C8 0.067(3) 0.101(4) 0.074(3) -0.033(3) -0.038(2) 0.031(3)
C9 0.0382(19) 0.061(2) 0.0395(18) -0.0157(17) -0.0096(15) 0.0030(17)
C10 0.0407(19) 0.052(2) 0.0415(19) -0.0110(16) -0.0096(15) -0.0003(17)
C11 0.0347(17) 0.057(2) 0.0381(18) -0.0138(16) -0.0038(14) -0.0054(16)
C12 0.0424(19) 0.055(2) 0.0407(18) -0.0156(17) -0.0115(15) -0.0021(16)
C13 0.058(3) 0.098(4) 0.052(2) -0.027(2) -0.0022(19) -0.022(2)
C14 0.086(3) 0.101(4) 0.057(3) -0.038(3) -0.020(2) -0.020(2)
C15 0.060(3) 0.064(3) 0.063(3) -0.026(2) -0.032(2) 0.008(2)
C16 0.042(2) 0.071(3) 0.069(3) -0.0180(19) -0.0127(18) -0.001(2)
C17 0.040(2) 0.068(2) 0.049(2) -0.0129(18) -0.0076(16) -0.0108(19)
C18 0.054(2) 0.056(2) 0.060(2) -0.0224(19) -0.0170(19) 0.0012(19)
C19 0.054(2) 0.053(2) 0.064(3) -0.017(2) -0.0137(19) -0.004(2)
C20 0.093(4) 0.068(3) 0.111(4) -0.013(3) -0.053(3) 0.027(3)

loop_
_atom_type_symbol
_atom_type_description
_atom_type_scat_dispersion_real
_atom_type_scat_dispersion_imag
_atom_type_scat_source
C C 0.0033 0.0016 'International Tables Vol C Tables 4.2.6.8 and 6.1.1.4'
H H 0.0000 0.0000 'International Tables Vol C Tables 4.2.6.8 and 6.1.1.4'
N N 0.0061 0.0033 'International Tables Vol C Tables 4.2.6.8 and 6.1.1.4'
O O 0.0106 0.0060 'International Tables Vol C Tables 4.2.6.8 and 6.1.1.4'
Cl Cl 0.1484 0.1585 'International Tables Vol C Tables 4.2.6.8 and 6.1.1.4'

loop_
_geom_angle_atom_site_label_1
_geom_angle_atom_site_label_2
_geom_angle_atom_site_label_3
_geom_angle_site_symmetry_1
_geom_angle_site_symmetry_3
_geom_angle
_geom_angle_publ_flag
C19 O3 C20 . . 115.9(3) ?
C10 N1 C6 . . 130.1(3) ?
C10 N1 N2 . . 111.5(3) ?
C6 N1 N2 . . 118.3(3) ?
C7 N2 N1 . . 106.7(3) ?
C11 N3 C18 . . 126.5(3) ?
C11 N3 H3 . . 116.8 ?
C18 N3 H3 . . 116.8 ?
C6 C1 C2 . . 120.5(4) ?
C6 C1 H1 . . 119.7 ?
C2 C1 H1 . . 119.7 ?
C3 C2 C1 . . 121.7(5) ?
C3 C2 H2 . . 119.2 ?
C1 C2 H2 . . 119.2 ?
C2 C3 C4 . . 118.9(5) ?
C2 C3 H3A . . 120.5 ?
C4 C3 H3A . . 120.5 ?
C3 C4 C5 . . 120.8(5) ?
C3 C4 H4 . . 119.6 ?
C5 C4 H4 . . 119.6 ?
C4 C5 C6 . . 118.6(4) ?
C4 C5 H5 . . 120.7 ?
C6 C5 H5 . . 120.7 ?
C1 C6 C5 . . 119.5(4) ?
C1 C6 N1 . . 122.0(4) ?
C5 C6 N1 . . 118.5(4) ?
N2 C7 C9 . . 111.6(3) ?
N2 C7 C8 . . 119.7(3) ?
C9 C7 C8 . . 128.7(4) ?
C7 C8 H8A . . 109.5 ?
C7 C8 H8B . . 109.5 ?
H8A C8 H8B . . 109.5 ?
C7 C8 H8C . . 109.5 ?
H8A C8 H8C . . 109.5 ?
H8B C8 H8C . . 109.5 ?
C11 C9 C10 . . 123.5(3) ?
C11 C9 C7 . . 131.6(3) ?
C10 C9 C7 . . 104.9(3) ?
O1 C10 N1 . . 126.3(3) ?
O1 C10 C9 . . 128.3(3) ?
N1 C10 C9 . . 105.4(3) ?
N3 C11 C9 . . 120.2(3) ?
N3 C11 C12 . . 118.5(3) ?
C9 C11 C12 . . 121.2(3) ?
C13 C12 C17 . . 119.2(3) ?
C13 C12 C11 . . 120.2(3) ?
C17 C12 C11 . . 120.5(3) ?
C14 C13 C12 . . 120.4(4) ?
C14 C13 H13 . . 119.8 ?
C12 C13 H13 . . 119.8 ?
C15 C14 C13 . . 119.4(4) ?
C15 C14 H14 . . 120.3 ?
C13 C14 H14 . . 120.3 ?
C16 C15 C14 . . 121.1(4) ?
C16 C15 Cl1 . . 119.6(3) ?
C14 C15 Cl1 . . 119.2(3) ?
C15 C16 C17 . . 119.1(4) ?
C15 C16 H16 . . 120.5 ?
C17 C16 H16 . . 120.5 ?
C16 C17 C12 . . 120.8(3) ?
C16 C17 H17 . . 119.6 ?
C12 C17 H17 . . 119.6 ?
N3 C18 C19 . . 109.4(3) ?
N3 C18 H18A . . 109.8 ?
C19 C18 H18A . . 109.8 ?
N3 C18 H18B . . 109.8 ?
C19 C18 H18B . . 109.8 ?
H18A C18 H18B . . 108.2 ?
O2 C19 O3 . . 125.3(4) ?
O2 C19 C18 . . 124.3(4) ?
O3 C19 C18 . . 110.3(3) ?
O3 C20 H20A . . 109.5 ?
O3 C20 H20B . . 109.5 ?
H20A C20 H20B . . 109.5 ?
O3 C20 H20C . . 109.5 ?
H20A C20 H20C . . 109.5 ?
H20B C20 H20C . . 109.5 ?

loop_
_geom_bond_atom_site_label_1
_geom_bond_atom_site_label_2
_geom_bond_site_symmetry_2
_geom_bond_distance
_geom_bond_publ_flag
Cl1 C15 . 1.734(4) ?
O1 C10 . 1.248(4) ?
O2 C19 . 1.191(4) ?
O3 C19 . 1.316(5) ?
O3 C20 . 1.442(5) ?
N1 C10 . 1.374(5) ?
N1 C6 . 1.416(5) ?
N1 N2 . 1.416(4) ?
N2 C7 . 1.300(5) ?
N3 C11 . 1.323(4) ?
N3 C18 . 1.449(5) ?
N3 H3 . 0.8600 ?
C1 C6 . 1.371(5) ?
C1 C2 . 1.372(6) ?
C1 H1 . 0.9300 ?
C2 C3 . 1.349(7) ?
C2 H2 . 0.9300 ?
C3 C4 . 1.389(7) ?
C3 H3A . 0.9300 ?
C4 C5 . 1.396(7) ?
C4 H4 . 0.9300 ?
C5 C6 . 1.399(6) ?
C5 H5 . 0.9300 ?
C7 C9 . 1.449(5) ?
C7 C8 . 1.494(5) ?
C8 H8A . 0.9600 ?
C8 H8B . 0.9600 ?
C8 H8C . 0.9600 ?
C9 C11 . 1.384(5) ?
C9 C10 . 1.443(5) ?
C11 C12 . 1.484(5) ?
C12 C13 . 1.382(5) ?
C12 C17 . 1.385(5) ?
C13 C14 . 1.380(6) ?
C13 H13 . 0.9300 ?
C14 C15 . 1.376(6) ?
C14 H14 . 0.9300 ?
C15 C16 . 1.373(6) ?
C16 C17 . 1.377(5) ?
C16 H16 . 0.9300 ?
C17 H17 . 0.9300 ?
C18 C19 . 1.498(5) ?
C18 H18A . 0.9700 ?
C18 H18B . 0.9700 ?
C20 H20A . 0.9600 ?
C20 H20B . 0.9600 ?
C20 H20C . 0.9600 ?

loop_
_geom_hbond_atom_site_label_D
_geom_hbond_atom_site_label_H
_geom_hbond_atom_site_label_A
_geom_hbond_site_symmetry_A
_geom_hbond_distance_DH
_geom_hbond_distance_HA
_geom_hbond_distance_DA
_geom_hbond_angle_DHA
N3 H3 O1 . 0.86 2.06 2.755(4) 137.5
N3 H3 O2 . 0.86 2.29 2.679(4) 107.8
C16 H16 O1 1_455 0.93 2.42 3.287(5) 154.9
C17 H17 O1 2_567 0.93 2.54 3.359(4) 147.3
C20 H20B Cg3 2_557 0.96 2.69 3.604(4) 160

loop_
_geom_torsion_atom_site_label_1
_geom_torsion_atom_site_label_2
_geom_torsion_atom_site_label_3
_geom_torsion_atom_site_label_4
_geom_torsion_site_symmetry_1
_geom_torsion_site_symmetry_2
_geom_torsion_site_symmetry_3
_geom_torsion_site_symmetry_4
_geom_torsion
_geom_torsion_publ_flag
C10 N1 N2 C7 . . . . 0.4(4) ?
C6 N1 N2 C7 . . . . 177.9(3) ?
C6 C1 C2 C3 . . . . 0.0(7) ?
C1 C2 C3 C4 . . . . 0.7(8) ?
C2 C3 C4 C5 . . . . -0.8(8) ?
C3 C4 C5 C6 . . . . 0.0(7) ?
C2 C1 C6 C5 . . . . -0.8(6) ?
C2 C1 C6 N1 . . . . 178.6(4) ?
C4 C5 C6 C1 . . . . 0.8(6) ?
C4 C5 C6 N1 . . . . -178.7(4) ?
C10 N1 C6 C1 . . . . -3.6(6) ?
N2 N1 C6 C1 . . . . 179.3(3) ?
C10 N1 C6 C5 . . . . 175.8(4) ?
N2 N1 C6 C5 . . . . -1.2(5) ?
N1 N2 C7 C9 . . . . -1.0(4) ?
N1 N2 C7 C8 . . . . 179.4(3) ?
N2 C7 C9 C11 . . . . 179.4(4) ?
C8 C7 C9 C11 . . . . -1.0(7) ?
N2 C7 C9 C10 . . . . 1.3(4) ?
C8 C7 C9 C10 . . . . -179.2(4) ?
C6 N1 C10 O1 . . . . 5.2(6) ?
N2 N1 C10 O1 . . . . -177.6(3) ?
C6 N1 C10 C9 . . . . -176.7(3) ?
N2 N1 C10 C9 . . . . 0.5(4) ?
C11 C9 C10 O1 . . . . -1.3(6) ?
C7 C9 C10 O1 . . . . 177.0(3) ?
C11 C9 C10 N1 . . . . -179.3(3) ?
C7 C9 C10 N1 . . . . -1.0(4) ?
C18 N3 C11 C9 . . . . 178.9(3) ?
C18 N3 C11 C12 . . . . -2.0(5) ?
C10 C9 C11 N3 . . . . -2.2(5) ?
C7 C9 C11 N3 . . . . 180.0(4) ?
C10 C9 C11 C12 . . . . 178.7(3) ?
C7 C9 C11 C12 . . . . 0.8(6) ?
N3 C11 C12 C13 . . . . -96.3(4) ?
C9 C11 C12 C13 . . . . 82.8(5) ?
N3 C11 C12 C17 . . . . 88.6(4) ?
C9 C11 C12 C17 . . . . -92.2(4) ?
C17 C12 C13 C14 . . . . 1.4(7) ?
C11 C12 C13 C14 . . . . -173.8(4) ?
C12 C13 C14 C15 . . . . 0.5(7) ?
C13 C14 C15 C16 . . . . -2.7(7) ?
C13 C14 C15 Cl1 . . . . 178.5(4) ?
C14 C15 C16 C17 . . . . 3.0(6) ?
Cl1 C15 C16 C17 . . . . -178.2(3) ?
C15 C16 C17 C12 . . . . -1.1(6) ?
C13 C12 C17 C16 . . . . -1.0(6) ?
C11 C12 C17 C16 . . . . 174.1(4) ?
C11 N3 C18 C19 . . . . -179.5(3) ?
C20 O3 C19 O2 . . . . -0.2(6) ?
C20 O3 C19 C18 . . . . 179.2(4) ?
N3 C18 C19 O2 . . . . -3.2(6) ?
N3 C18 C19 O3 . . . . 177.4(3) ?

loop_
_cod_related_entry_id
_cod_related_entry_database
_cod_related_entry_code
1 ChemSpider 30655840
